data_1513342
loop_
_publ_author_name
'Garbacz, Piotr'
'Terskikh, Victor V.'
'Ferguson, Michael J.'
'Bernard, Guy M.'
'K\;edziorek, Mariusz'
'Wasylishen, Roderick E.'

_publ_section_title
;
 Experimental Characterization of the Hydride (1)H Shielding Tensors for
 HIrX2(PR3)2 and HRhCl2(PR3)2: Extremely Shielded Hydride Protons with
 Unusually Large Magnetic Shielding Anisotropies.
;
_journal_issue 7
_journal_name_full 'The journal of physical chemistry. A'
_journal_page_first 1203
_journal_page_last 1212
_journal_paper_doi 10.1021/jp411378j
_journal_volume 118
_journal_year 2014
_chemical_formula_moiety 'C18 H43 Cl2 P2 Rh'
_chemical_formula_sum 'C18 H43 Cl2 P2 Rh'
_chemical_formula_weight 495.27
_chemical_name_systematic
; 
 ? 
;
_space_group_crystal_system monoclinic
_space_group_IT_number 14
_space_group_name_Hall '-P 2ybc'
_space_group_name_H-M_alt 'P 1 21/c 1'
_symmetry_space_group_name_Hall '-P 2ybc'
_symmetry_space_group_name_H-M 'P 1 21/c 1'
_atom_sites_solution_hydrogens mixed
_audit_creation_method SHELXL-2013
_cell_angle_alpha 90
_cell_angle_beta 92.5754(4)
_cell_angle_gamma 90
_cell_formula_units_Z 2
_cell_length_a 8.0734(3)
_cell_length_b 8.9633(3)
_cell_length_c 16.2660(5)
_cell_measurement_reflns_used 9956
_cell_measurement_temperature 173(2)
_cell_measurement_theta_max 28.29
_cell_measurement_theta_min 2.51
_cell_volume 1175.89(7)
_computing_cell_refinement 'Bruker SAINT'
_computing_data_collection 'Bruker APEX2'
_computing_data_reduction 'Bruker SAINT'
_computing_molecular_graphics 'Bruker SHELXTL'
_computing_publication_material 'Bruker SHELXTL'
_computing_structure_refinement 'SHELXL-2013 (Sheldrick, 2013)'
_computing_structure_solution 'SHELXS-97 (Sheldrick, 2008)'
_diffrn_ambient_temperature 173(2)
_diffrn_measured_fraction_theta_full 1.000
_diffrn_measured_fraction_theta_max 0.990
_diffrn_measurement_device_type 'Bruker APEX-II CCD'
_diffrn_measurement_method '\w scans'
_diffrn_radiation_type MoK\a
_diffrn_radiation_wavelength 0.71073
_diffrn_reflns_av_R_equivalents 0.0117
_diffrn_reflns_av_unetI/netI 0.0098
_diffrn_reflns_Laue_measured_fraction_full 1.000
_diffrn_reflns_Laue_measured_fraction_max 0.990
_diffrn_reflns_limit_h_max 10
_diffrn_reflns_limit_h_min -10
_diffrn_reflns_limit_k_max 11
_diffrn_reflns_limit_k_min -11
_diffrn_reflns_limit_l_max 21
_diffrn_reflns_limit_l_min -21
_diffrn_reflns_number 10791
_diffrn_reflns_point_group_measured_fraction_full 1.000
_diffrn_reflns_point_group_measured_fraction_max 0.990
_diffrn_reflns_theta_full 25.242
_diffrn_reflns_theta_max 28.346
_diffrn_reflns_theta_min 2.507
_exptl_absorpt_coefficient_mu 1.089
_exptl_absorpt_correction_T_max 0.9406
_exptl_absorpt_correction_T_min 0.8461
_exptl_absorpt_correction_type numerical
_exptl_absorpt_process_details 'SADABS (Sheldrick, 2008)'
_exptl_crystal_colour orange
_exptl_crystal_density_diffrn 1.399
_exptl_crystal_description prism
_exptl_crystal_F_000 520
_exptl_crystal_size_max 0.209
_exptl_crystal_size_mid 0.153
_exptl_crystal_size_min 0.072
_refine_diff_density_max 0.590
_refine_diff_density_min -0.424
_refine_diff_density_rms 0.050
_refine_ls_extinction_method none
_refine_ls_goodness_of_fit_ref 1.032
_refine_ls_hydrogen_treatment mixed
_refine_ls_matrix_type full
_refine_ls_number_parameters 116
_refine_ls_number_reflns 2904
_refine_ls_number_restraints 0
_refine_ls_restrained_S_all 1.032
_refine_ls_R_factor_all 0.0186
_refine_ls_R_factor_gt 0.0173
_refine_ls_shift/su_max 0.001
_refine_ls_shift/su_mean 0.000
_refine_ls_structure_factor_coef Fsqd
_refine_ls_weighting_details
; 
 w=1/[\s^2^(Fo^2^)+(0.0231P)^2^+0.5727P] 
 where P=(Fo^2^+2Fc^2^)/3 
;
_refine_ls_weighting_scheme calc
_refine_ls_wR_factor_gt 0.0442
_refine_ls_wR_factor_ref 0.0451
_reflns_Friedel_coverage 0.000
_reflns_number_gt 2752
_reflns_number_total 2904
_reflns_threshold_expression 'I > 2\s(I)'
_cod_data_source_file jp411378j_si_002.cif
_cod_data_source_block rew1302
_cod_database_code 1513342
_shelx_space_group_comment
; 
The symmetry employed for this shelxl refinement is uniquely defined 
by the following loop, which should always be used as a source of 
symmetry information in preference to the above space-group names. 
They are only intended as comments. 
;
_shelx_estimated_absorpt_t_min 0.804
_shelx_estimated_absorpt_t_max 0.926
_shelxl_version_number 2013-2

loop_
_space_group_symop_operation_xyz
'x, y, z'
'-x, y+1/2, -z+1/2'
'-x, -y, -z'
'x, -y-1/2, z-1/2'

loop_
_atom_site_label
_atom_site_type_symbol
_atom_site_fract_x
_atom_site_fract_y
_atom_site_fract_z
_atom_site_U_iso_or_equiv
_atom_site_adp_type
_atom_site_occupancy
_atom_site_site_symmetry_order
_atom_site_calc_flag
_atom_site_refinement_flags_posn
_atom_site_refinement_flags_occupancy
Rh Rh 0.5000 0.5000 0.5000 0.01724(5) Uani 1 2 d S P
Cl Cl 0.46217(6) 0.30437(4) 0.40709(2) 0.04625(12) Uani 1 1 d . .
P P 0.37236(4) 0.66631(3) 0.40343(2) 0.01647(7) Uani 1 1 d . .
C1 C 0.52855(16) 0.75300(14) 0.33858(8) 0.0220(2) Uani 1 1 d . .
H1A H 0.4677 0.8156 0.2963 0.026 Uiso 1 1 calc R .
C2 C 0.6243(2) 0.63424(18) 0.29314(9) 0.0354(3) Uani 1 1 d . .
H2A H 0.7047 0.6826 0.2585 0.043 Uiso 1 1 calc R .
H2B H 0.5468 0.5748 0.2586 0.043 Uiso 1 1 calc R .
H2C H 0.6828 0.5691 0.3332 0.043 Uiso 1 1 calc R .
C3 C 0.6467(2) 0.85496(19) 0.38781(10) 0.0400(4) Uani 1 1 d . .
H3A H 0.7349 0.8887 0.3527 0.048 Uiso 1 1 calc R .
H3B H 0.6956 0.8003 0.4351 0.048 Uiso 1 1 calc R .
H3C H 0.5856 0.9416 0.4073 0.048 Uiso 1 1 calc R .
C4 C 0.27066(16) 0.82715(14) 0.45167(8) 0.0232(2) Uani 1 1 d . .
H4A H 0.3605 0.8772 0.4858 0.028 Uiso 1 1 calc R .
C5 C 0.1411(2) 0.7814(2) 0.51248(10) 0.0416(4) Uani 1 1 d . .
H5A H 0.1130 0.8676 0.5462 0.050 Uiso 1 1 calc R .
H5B H 0.1860 0.7015 0.5481 0.050 Uiso 1 1 calc R .
H5C H 0.0413 0.7457 0.4821 0.050 Uiso 1 1 calc R .
C6 C 0.2014(2) 0.94799(18) 0.39370(10) 0.0378(3) Uani 1 1 d . .
H6A H 0.1801 1.0386 0.4252 0.045 Uiso 1 1 calc R .
H6B H 0.0977 0.9131 0.3666 0.045 Uiso 1 1 calc R .
H6C H 0.2821 0.9699 0.3521 0.045 Uiso 1 1 calc R .
C7 C 0.22728(17) 0.57368(15) 0.32830(8) 0.0257(3) Uani 1 1 d . .
H7A H 0.2917 0.4904 0.3042 0.031 Uiso 1 1 calc R .
C8 C 0.1627(2) 0.66715(19) 0.25522(10) 0.0436(4) Uani 1 1 d . .
H8A H 0.1012 0.6030 0.2157 0.052 Uiso 1 1 calc R .
H8B H 0.2563 0.7131 0.2285 0.052 Uiso 1 1 calc R .
H8C H 0.0890 0.7453 0.2746 0.052 Uiso 1 1 calc R .
C9 C 0.0836(2) 0.4990(2) 0.37090(13) 0.0506(5) Uani 1 1 d . .
H9A H 0.0275 0.4287 0.3329 0.061 Uiso 1 1 calc R .
H9B H 0.0046 0.5753 0.3873 0.061 Uiso 1 1 calc R .
H9C H 0.1266 0.4453 0.4198 0.061 Uiso 1 1 calc R .
H10 H 0.660(5) 0.522(4) 0.473(3) 0.046(11) Uiso 0.5 1 d . P

loop_
_atom_site_aniso_label
_atom_site_aniso_U_11
_atom_site_aniso_U_22
_atom_site_aniso_U_33
_atom_site_aniso_U_23
_atom_site_aniso_U_13
_atom_site_aniso_U_12
Rh 0.02175(8) 0.01471(7) 0.01493(7) -0.00119(4) -0.00282(5) 0.00022(4)
Cl 0.0798(3) 0.02297(17) 0.03319(19) -0.01151(14) -0.02877(19) 0.01400(18)
P 0.01841(14) 0.01623(14) 0.01468(14) 0.00077(10) -0.00047(10) 0.00005(11)
C1 0.0233(6) 0.0226(6) 0.0202(6) 0.0033(5) 0.0040(4) 0.0005(5)
C2 0.0360(8) 0.0365(8) 0.0350(8) -0.0002(6) 0.0155(6) 0.0064(6)
C3 0.0370(8) 0.0433(9) 0.0401(8) -0.0042(7) 0.0074(7) -0.0191(7)
C4 0.0250(6) 0.0225(6) 0.0222(6) -0.0011(5) 0.0032(5) 0.0052(5)
C5 0.0401(9) 0.0464(9) 0.0399(9) 0.0034(7) 0.0199(7) 0.0096(7)
C6 0.0477(9) 0.0292(7) 0.0369(8) 0.0041(6) 0.0057(7) 0.0172(7)
C7 0.0273(6) 0.0257(6) 0.0232(6) -0.0002(5) -0.0084(5) -0.0022(5)
C8 0.0561(10) 0.0381(8) 0.0340(8) 0.0032(7) -0.0249(7) 0.0005(7)
C9 0.0371(9) 0.0673(14) 0.0466(10) -0.0002(8) -0.0076(8) -0.0271(8)

loop_
_atom_type_symbol
_atom_type_description
_atom_type_scat_dispersion_real
_atom_type_scat_dispersion_imag
_atom_type_scat_source
C C 0.0033 0.0016 'International Tables Vol C Tables 4.2.6.8 and 6.1.1.4'
H H 0.0000 0.0000 'International Tables Vol C Tables 4.2.6.8 and 6.1.1.4'
P P 0.1023 0.0942 'International Tables Vol C Tables 4.2.6.8 and 6.1.1.4'
Cl Cl 0.1484 0.1585 'International Tables Vol C Tables 4.2.6.8 and 6.1.1.4'
Rh Rh -1.1178 0.9187 'International Tables Vol C Tables 4.2.6.8 and 6.1.1.4'

loop_
_geom_angle_atom_site_label_1
_geom_angle_atom_site_label_2
_geom_angle_atom_site_label_3
_geom_angle
_geom_angle_site_symmetry_1
_geom_angle_site_symmetry_3
Cl Rh Cl 180.0 3_666 .
Cl Rh P 89.824(12) 3_666 .
Cl Rh P 90.175(12) . .
Cl Rh P 90.175(12) 3_666 3_666
Cl Rh P 89.826(12) . 3_666
P Rh P 179.999(13) . 3_666
Cl Rh H10 90.1(16) 3_666 .
Cl Rh H10 89.9(16) . .
P Rh H10 94.8(16) . .
P Rh H10 85.2(16) 3_666 .
C1 P C4 103.95(6) . .
C1 P C7 103.83(6) . .
C4 P C7 110.47(6) . .
C1 P Rh 110.80(4) . .
C4 P Rh 113.41(4) . .
C7 P Rh 113.53(4) . .
C3 C1 C2 110.78(12) . .
C3 C1 P 112.27(9) . .
C2 C1 P 110.85(9) . .
C6 C4 C5 110.40(12) . .
C6 C4 P 116.63(9) . .
C5 C4 P 113.26(10) . .
C8 C7 C9 110.65(14) . .
C8 C7 P 116.86(10) . .
C9 C7 P 111.53(10) . .

loop_
_geom_bond_atom_site_label_1
_geom_bond_atom_site_label_2
_geom_bond_distance
_geom_bond_site_symmetry_2
Rh Cl 2.3261(3) 3_666
Rh Cl 2.3261(3) .
Rh P 2.3677(3) .
Rh P 2.3677(3) 3_666
Rh H10 1.40(4) .
P C1 1.8509(13) .
P C4 1.8510(13) .
P C7 1.8510(13) .
C1 C3 1.5223(19) .
C1 C2 1.5258(18) .
C4 C6 1.5255(19) .
C4 C5 1.5275(19) .
C7 C8 1.5268(19) .
C7 C9 1.532(2) .

loop_
_geom_torsion_atom_site_label_1
_geom_torsion_atom_site_label_2
_geom_torsion_atom_site_label_3
_geom_torsion_atom_site_label_4
_geom_torsion
C4 P C1 C3 55.97(12)
C7 P C1 C3 171.58(11)
Rh P C1 C3 -66.19(11)
C4 P C1 C2 -179.54(10)
C7 P C1 C2 -63.93(11)
Rh P C1 C2 58.30(10)
C1 P C4 C6 53.31(13)
C7 P C4 C6 -57.53(13)
Rh P C4 C6 173.72(10)
C1 P C4 C5 -176.91(11)
C7 P C4 C5 72.25(12)
Rh P C4 C5 -56.50(11)
C1 P C7 C8 -49.34(13)
C4 P C7 C8 61.57(13)
Rh P C7 C8 -169.75(11)
C1 P C7 C9 -178.01(12)
C4 P C7 C9 -67.09(13)
Rh P C7 C9 61.59(13)
